data_2233505
loop_
_publ_author_name
'Dong, Zhenming'
'Liu, Bo'

_publ_section_title
;
 Bis(10-methoxybenzo[<i>h</i>]quinolinium) tetrachloridozinc
;
_journal_coeditor_code HY2499
_journal_issue 2
_journal_name_full 'Acta Crystallographica Section E'
_journal_page_first m131
_journal_paper_doi 10.1107/S1600536811055462
_journal_volume 68
_journal_year 2012
_chemical_formula_iupac '(C14 H12 N O)2 [Zn Cl4]'
_chemical_formula_moiety '2(C14 H12 N O +), Cl4 Zn 2-'
_chemical_formula_sum 'C28 H24 Cl4 N2 O2 Zn'
_chemical_formula_weight 627.66
_chemical_name_systematic
;
Bis(10-methoxybenzo[<i>h</i>]quinolinium) tetrachloridozinc
;
_space_group_IT_number 2
_symmetry_cell_setting triclinic
_symmetry_space_group_name_Hall '-P 1'
_symmetry_space_group_name_H-M 'P -1'
_atom_sites_solution_hydrogens geom
_atom_sites_solution_primary direct
_atom_sites_solution_secondary difmap
_audit_creation_method SHELXL-97
_cell_angle_alpha 91.810(3)
_cell_angle_beta 92.508(3)
_cell_angle_gamma 114.967(3)
_cell_formula_units_Z 2
_cell_length_a 8.3846(15)
_cell_length_b 9.6352(18)
_cell_length_c 18.348(3)
_cell_measurement_reflns_used 2730
_cell_measurement_temperature 293(2)
_cell_measurement_theta_max 27.53
_cell_measurement_theta_min 2.23
_cell_volume 1340.4(4)
_computing_cell_refinement 'SAINT (Bruker, 2007)'
_computing_data_collection 'SMART (Bruker, 2007)'
_computing_data_reduction 'SAINT (Bruker, 2007)'
_computing_molecular_graphics 'XP in SHELXTL (Sheldrick, 2008)'
_computing_publication_material 'SHELXTL (Sheldrick, 2008)'
_computing_structure_refinement 'SHELXL97 (Sheldrick, 2008)'
_computing_structure_solution 'SHELXS97 (Sheldrick, 2008)'
_diffrn_ambient_temperature 293(2)
_diffrn_measured_fraction_theta_full 0.964
_diffrn_measured_fraction_theta_max 0.964
_diffrn_measurement_device_type 'Bruker APEX CCD'
_diffrn_measurement_method '\f and \w scans'
_diffrn_radiation_monochromator graphite
_diffrn_radiation_source 'fine-focus sealed tube'
_diffrn_radiation_type MoK\a
_diffrn_radiation_wavelength 0.71073
_diffrn_reflns_av_R_equivalents 0.0281
_diffrn_reflns_av_sigmaI/netI 0.0603
_diffrn_reflns_limit_h_max 9
_diffrn_reflns_limit_h_min -9
_diffrn_reflns_limit_k_max 5
_diffrn_reflns_limit_k_min -11
_diffrn_reflns_limit_l_max 21
_diffrn_reflns_limit_l_min -21
_diffrn_reflns_number 5013
_diffrn_reflns_theta_full 24.25
_diffrn_reflns_theta_max 24.25
_diffrn_reflns_theta_min 2.34
_exptl_absorpt_coefficient_mu 1.345
_exptl_absorpt_correction_T_max 0.775
_exptl_absorpt_correction_T_min 0.688
_exptl_absorpt_correction_type multi-scan
_exptl_absorpt_process_details '(SADABS; Sheldrick, 1996)'
_exptl_crystal_colour yellow
_exptl_crystal_density_diffrn 1.555
_exptl_crystal_density_method 'not measured'
_exptl_crystal_description block
_exptl_crystal_F_000 640
_exptl_crystal_size_max 0.30
_exptl_crystal_size_mid 0.20
_exptl_crystal_size_min 0.20
_refine_diff_density_max 0.916
_refine_diff_density_min -0.846
_refine_ls_extinction_coef 0.027(5)
_refine_ls_extinction_expression Fc^*^=kFc[1+0.001xFc^2^\l^3^/sin(2\q)]^-1/4^
_refine_ls_extinction_method 'SHELXL97 (Sheldrick, 2008)'
_refine_ls_goodness_of_fit_ref 1.175
_refine_ls_hydrogen_treatment constr
_refine_ls_matrix_type full
_refine_ls_number_parameters 337
_refine_ls_number_reflns 4177
_refine_ls_number_restraints 0
_refine_ls_restrained_S_all 1.175
_refine_ls_R_factor_all 0.0925
_refine_ls_R_factor_gt 0.0726
_refine_ls_shift/su_max 0.000
_refine_ls_shift/su_mean 0.000
_refine_ls_structure_factor_coef Fsqd
_refine_ls_weighting_details 'calc w=1/[\s^2^(Fo^2^)+(0.1180P)^2^+1.3115P] where P=(Fo^2^+2Fc^2^)/3'
_refine_ls_weighting_scheme calc
_refine_ls_wR_factor_gt 0.1823
_refine_ls_wR_factor_ref 0.2200
_reflns_number_gt 3432
_reflns_number_total 4177
_reflns_threshold_expression I>2\s(I)
_cod_data_source_file hy2499.cif
_cod_data_source_block I
_cod_database_code 2233505
_cod_database_fobs_code 2233505

loop_
_symmetry_equiv_pos_as_xyz
'x, y, z'
'-x, -y, -z'

loop_
_atom_site_type_symbol
_atom_site_label
_atom_site_fract_x
_atom_site_fract_y
_atom_site_fract_z
_atom_site_U_iso_or_equiv
_atom_site_adp_type
_atom_site_calc_flag
_atom_site_refinement_flags
_atom_site_occupancy
_atom_site_symmetry_multiplicity
Zn Zn1 0.65848(11) 0.46816(9) 0.25386(4) 0.0402(4) Uani d . 1 1
Cl Cl1 0.4662(3) 0.3566(2) 0.34307(9) 0.0479(5) Uani d . 1 1
Cl Cl2 0.5032(3) 0.5538(2) 0.17408(10) 0.0491(5) Uani d . 1 1
Cl Cl3 0.7041(4) 0.2815(3) 0.19234(12) 0.0686(7) Uani d . 1 1
Cl Cl4 0.9008(3) 0.6651(3) 0.30484(12) 0.0639(6) Uani d . 1 1
O O1 0.2911(7) 1.1282(5) 0.4863(3) 0.0443(12) Uani d . 1 1
O O2 1.2012(6) 0.4167(5) 0.0191(3) 0.0447(12) Uani d . 1 1
N N1 0.3863(7) 0.9990(6) 0.3799(3) 0.0362(13) Uani d . 1 1
H H1 0.3811 1.0809 0.3972 0.043 Uiso calc R 1 1
N N2 1.1219(7) 0.2271(6) 0.1233(3) 0.0403(14) Uani d . 1 1
H H2 1.1914 0.3149 0.1088 0.048 Uiso calc R 1 1
C C7 0.2315(8) 0.9970(7) 0.5249(4) 0.0339(15) Uani d . 1 1
C C11 0.2044(9) 0.7392(8) 0.5306(4) 0.0383(16) Uani d . 1 1
C C19 0.8652(9) -0.0063(8) 0.1046(4) 0.0400(17) Uani d . 1 1
C C5 0.3231(8) 0.8696(7) 0.4211(4) 0.0334(15) Uani d . 1 1
C C22 1.0506(9) 0.3249(8) -0.0213(4) 0.0371(16) Uani d . 1 1
C C4 0.3342(9) 0.7386(7) 0.3914(4) 0.0367(16) Uani d . 1 1
C C6 0.2526(8) 0.8717(7) 0.4925(3) 0.0307(14) Uani d . 1 1
C C20 0.9774(8) 0.1375(7) 0.0789(4) 0.0322(15) Uani d . 1 1
C C18 0.9075(10) -0.0513(8) 0.1711(4) 0.0471(19) Uani d . 1 1
H H18 0.8338 -0.1454 0.1883 0.056 Uiso calc R 1 1
C C1 0.4544(10) 1.0034(9) 0.3153(4) 0.0453(18) Uani d . 1 1
H H1A 0.4953 1.0933 0.2903 0.054 Uiso calc R 1 1
C C13 0.2790(10) 0.6069(8) 0.4329(5) 0.0493(19) Uani d . 1 1
H H13 0.2863 0.5195 0.4136 0.059 Uiso calc R 1 1
C C21 0.9408(8) 0.1852(8) 0.0091(4) 0.0348(15) Uani d . 1 1
C C26 0.7838(9) 0.0852(8) -0.0321(4) 0.0418(17) Uani d . 1 1
C C10 0.1336(10) 0.7295(9) 0.5993(4) 0.0486(18) Uani d . 1 1
H H10 0.1017 0.6412 0.6251 0.058 Uiso calc R 1 1
C C3 0.4010(10) 0.7407(9) 0.3237(4) 0.0468(18) Uani d . 1 1
H H3 0.4039 0.6521 0.3035 0.056 Uiso calc R 1 1
C C8 0.1616(10) 0.9881(8) 0.5903(4) 0.0447(18) Uani d . 1 1
H H8 0.1463 1.0710 0.6106 0.054 Uiso calc R 1 1
C C9 0.1130(11) 0.8546(10) 0.6269(4) 0.058(2) Uani d . 1 1
H H9 0.0645 0.8492 0.6719 0.070 Uiso calc R 1 1
C C17 1.0585(11) 0.0437(10) 0.2115(4) 0.055(2) Uani d . 1 1
H H17 1.0911 0.0117 0.2546 0.066 Uiso calc R 1 1
C C2 0.4640(10) 0.8740(9) 0.2854(4) 0.0488(19) Uani d . 1 1
H H2A 0.5118 0.8758 0.2405 0.059 Uiso calc R 1 1
C C14 0.2706(11) 1.2609(8) 0.5156(4) 0.0487(19) Uani d . 1 1
H H14A 0.1477 1.2350 0.5198 0.073 Uiso calc R 1 1
H H14B 0.3188 1.3432 0.4834 0.073 Uiso calc R 1 1
H H14C 0.3318 1.2922 0.5629 0.073 Uiso calc R 1 1
C C29 1.3189(10) 0.5596(8) -0.0091(4) 0.0451(17) Uani d . 1 1
H H29A 1.3556 0.5398 -0.0556 0.068 Uiso calc R 1 1
H H29B 1.4203 0.6093 0.0243 0.068 Uiso calc R 1 1
H H29C 1.2591 0.6247 -0.0149 0.068 Uiso calc R 1 1
C C12 0.2156(10) 0.6040(8) 0.5000(4) 0.0455(18) Uani d . 1 1
H H12 0.1797 0.5156 0.5260 0.055 Uiso calc R 1 1
C C16 1.1615(10) 0.1866(9) 0.1877(4) 0.0491(19) Uani d . 1 1
H H16 1.2586 0.2545 0.2167 0.059 Uiso calc R 1 1
C C25 0.7424(10) 0.1275(9) -0.1000(4) 0.0482(19) Uani d . 1 1
H H25 0.6393 0.0628 -0.1268 0.058 Uiso calc R 1 1
C C23 1.0090(10) 0.3623(9) -0.0891(4) 0.0457(18) Uani d . 1 1
H H23 1.0846 0.4524 -0.1090 0.055 Uiso calc R 1 1
C C28 0.7095(10) -0.1024(9) 0.0607(5) 0.052(2) Uani d . 1 1
H H28 0.6328 -0.1964 0.0770 0.062 Uiso calc R 1 1
C C27 0.6748(10) -0.0574(9) -0.0032(5) 0.050(2) Uani d . 1 1
H H27 0.5735 -0.1227 -0.0309 0.060 Uiso calc R 1 1
C C24 0.8520(10) 0.2638(10) -0.1279(4) 0.051(2) Uani d . 1 1
H H24 0.8216 0.2906 -0.1729 0.061 Uiso calc R 1 1

loop_
_atom_site_aniso_label
_atom_site_aniso_U_11
_atom_site_aniso_U_22
_atom_site_aniso_U_33
_atom_site_aniso_U_12
_atom_site_aniso_U_13
_atom_site_aniso_U_23
Zn1 0.0497(6) 0.0382(5) 0.0349(5) 0.0200(4) 0.0069(4) 0.0055(3)
Cl1 0.0652(12) 0.0475(11) 0.0383(10) 0.0292(9) 0.0152(8) 0.0111(8)
Cl2 0.0621(12) 0.0488(11) 0.0392(10) 0.0258(9) 0.0029(8) 0.0073(8)
Cl3 0.1108(19) 0.0549(13) 0.0580(13) 0.0491(13) 0.0347(12) 0.0140(10)
Cl4 0.0558(13) 0.0597(14) 0.0627(13) 0.0122(10) -0.0040(10) 0.0037(11)
O1 0.066(3) 0.034(3) 0.044(3) 0.031(2) 0.010(2) 0.002(2)
O2 0.042(3) 0.032(3) 0.047(3) 0.002(2) 0.002(2) 0.008(2)
N1 0.042(3) 0.036(3) 0.035(3) 0.021(3) 0.002(2) 0.004(2)
N2 0.043(3) 0.033(3) 0.038(3) 0.009(3) 0.004(3) 0.006(3)
C7 0.030(3) 0.032(4) 0.042(4) 0.015(3) 0.002(3) 0.005(3)
C11 0.035(4) 0.039(4) 0.041(4) 0.016(3) -0.004(3) 0.005(3)
C19 0.040(4) 0.035(4) 0.048(4) 0.017(3) 0.012(3) 0.002(3)
C5 0.034(4) 0.030(4) 0.040(4) 0.018(3) -0.002(3) -0.002(3)
C22 0.036(4) 0.033(4) 0.040(4) 0.012(3) 0.008(3) 0.003(3)
C4 0.036(4) 0.027(4) 0.046(4) 0.013(3) -0.004(3) -0.002(3)
C6 0.028(3) 0.027(3) 0.036(3) 0.010(3) -0.001(3) 0.007(3)
C20 0.028(3) 0.027(3) 0.039(4) 0.011(3) 0.003(3) -0.005(3)
C18 0.046(4) 0.034(4) 0.058(5) 0.013(4) 0.020(4) 0.008(4)
C1 0.054(5) 0.048(4) 0.040(4) 0.027(4) 0.003(3) 0.010(3)
C13 0.049(4) 0.036(4) 0.071(5) 0.026(4) 0.004(4) -0.006(4)
C21 0.027(3) 0.034(4) 0.042(4) 0.011(3) 0.005(3) -0.002(3)
C26 0.034(4) 0.041(4) 0.050(4) 0.015(3) 0.013(3) -0.003(3)
C10 0.056(5) 0.042(4) 0.051(4) 0.024(4) 0.002(4) 0.010(4)
C3 0.055(5) 0.043(4) 0.049(4) 0.028(4) -0.003(3) -0.010(4)
C8 0.054(5) 0.037(4) 0.049(4) 0.023(4) 0.015(4) 0.007(3)
C9 0.067(5) 0.067(6) 0.044(4) 0.031(5) 0.018(4) 0.000(4)
C17 0.070(6) 0.064(6) 0.038(4) 0.034(5) 0.010(4) 0.016(4)
C2 0.058(5) 0.063(5) 0.036(4) 0.035(4) 0.003(3) -0.005(4)
C14 0.076(5) 0.031(4) 0.051(4) 0.034(4) 0.003(4) -0.005(3)
C29 0.043(4) 0.033(4) 0.047(4) 0.004(3) 0.007(3) 0.006(3)
C12 0.054(5) 0.037(4) 0.054(5) 0.027(4) 0.003(4) 0.007(3)
C16 0.041(4) 0.056(5) 0.042(4) 0.012(4) 0.000(3) 0.006(4)
C25 0.038(4) 0.050(5) 0.047(4) 0.012(4) -0.006(3) -0.004(4)
C23 0.046(4) 0.044(4) 0.041(4) 0.013(4) 0.008(3) 0.007(3)
C28 0.041(4) 0.034(4) 0.070(6) 0.005(3) 0.014(4) 0.013(4)
C27 0.034(4) 0.036(4) 0.064(5) -0.001(3) 0.007(3) -0.006(4)
C24 0.054(5) 0.060(5) 0.037(4) 0.023(4) -0.009(3) 0.003(4)

loop_
_atom_type_symbol
_atom_type_description
_atom_type_scat_dispersion_real
_atom_type_scat_dispersion_imag
_atom_type_scat_source
C C 0.0033 0.0016 'International Tables Vol C Tables 4.2.6.8 and 6.1.1.4'
H H 0.0000 0.0000 'International Tables Vol C Tables 4.2.6.8 and 6.1.1.4'
N N 0.0061 0.0033 'International Tables Vol C Tables 4.2.6.8 and 6.1.1.4'
O O 0.0106 0.0060 'International Tables Vol C Tables 4.2.6.8 and 6.1.1.4'
Zn Zn 0.2839 1.4301 'International Tables Vol C Tables 4.2.6.8 and 6.1.1.4'
Cl Cl 0.1484 0.1585 'International Tables Vol C Tables 4.2.6.8 and 6.1.1.4'

loop_
_geom_angle_atom_site_label_1
_geom_angle_atom_site_label_2
_geom_angle_atom_site_label_3
_geom_angle
Cl4 Zn1 Cl3 116.13(10)
Cl4 Zn1 Cl1 109.32(8)
Cl3 Zn1 Cl1 108.22(8)
Cl4 Zn1 Cl2 111.04(8)
Cl3 Zn1 Cl2 107.14(8)
Cl1 Zn1 Cl2 104.30(8)
C7 O1 C14 118.7(5)
C22 O2 C29 119.1(5)
C1 N1 C5 123.9(6)
C1 N1 H1 118.1
C5 N1 H1 118.1
C16 N2 C20 123.9(6)
C16 N2 H2 118.0
C20 N2 H2 118.0
C8 C7 O1 123.1(6)
C8 C7 C6 121.3(6)
O1 C7 C6 115.6(6)
C6 C11 C12 121.7(6)
C6 C11 C10 120.8(6)
C12 C11 C10 117.4(7)
C18 C19 C20 119.9(6)
C18 C19 C28 121.4(7)
C20 C19 C28 118.7(7)
C4 C5 N1 116.5(6)
C4 C5 C6 121.7(6)
N1 C5 C6 121.7(5)
O2 C22 C21 116.4(6)
O2 C22 C23 122.2(6)
C21 C22 C23 121.4(6)
C3 C4 C5 120.1(7)
C3 C4 C13 121.5(6)
C5 C4 C13 118.4(6)
C11 C6 C7 118.3(6)
C11 C6 C5 116.5(6)
C7 C6 C5 125.1(6)
N2 C20 C19 116.7(6)
N2 C20 C21 122.0(6)
C19 C20 C21 121.3(6)
C17 C18 C19 119.7(7)
C17 C18 H18 120.2
C19 C18 H18 120.2
N1 C1 C2 119.8(7)
N1 C1 H1A 120.1
C2 C1 H1A 120.1
C12 C13 C4 122.1(6)
C12 C13 H13 118.9
C4 C13 H13 118.9
C22 C21 C20 124.4(6)
C22 C21 C26 118.0(6)
C20 C21 C26 117.6(6)
C25 C26 C21 119.5(7)
C25 C26 C27 121.8(7)
C21 C26 C27 118.7(7)
C9 C10 C11 117.8(7)
C9 C10 H10 121.1
C11 C10 H10 121.1
C4 C3 C2 120.8(6)
C4 C3 H3 119.6
C2 C3 H3 119.6
C7 C8 C9 119.3(7)
C7 C8 H8 120.3
C9 C8 H8 120.3
C10 C9 C8 122.4(7)
C10 C9 H9 118.8
C8 C9 H9 118.8
C18 C17 C16 119.8(7)
C18 C17 H17 120.1
C16 C17 H17 120.1
C1 C2 C3 118.9(7)
C1 C2 H2A 120.5
C3 C2 H2A 120.5
O1 C14 H14A 109.5
O1 C14 H14B 109.5
H14A C14 H14B 109.5
O1 C14 H14C 109.5
H14A C14 H14C 109.5
H14B C14 H14C 109.5
O2 C29 H29A 109.5
O2 C29 H29B 109.5
H29A C29 H29B 109.5
O2 C29 H29C 109.5
H29A C29 H29C 109.5
H29B C29 H29C 109.5
C13 C12 C11 119.5(7)
C13 C12 H12 120.3
C11 C12 H12 120.3
N2 C16 C17 119.8(7)
N2 C16 H16 120.1
C17 C16 H16 120.1
C24 C25 C26 120.9(7)
C24 C25 H25 119.6
C26 C25 H25 119.6
C24 C23 C22 119.6(7)
C24 C23 H23 120.2
C22 C23 H23 120.2
C27 C28 C19 119.9(7)
C27 C28 H28 120.0
C19 C28 H28 120.0
C28 C27 C26 123.8(7)
C28 C27 H27 118.1
C26 C27 H27 118.1
C25 C24 C23 120.6(7)
C25 C24 H24 119.7
C23 C24 H24 119.7

loop_
_geom_bond_atom_site_label_1
_geom_bond_atom_site_label_2
_geom_bond_distance
Zn1 Cl4 2.252(2)
Zn1 Cl3 2.268(2)
Zn1 Cl1 2.305(2)
Zn1 Cl2 2.310(2)
O1 C7 1.380(8)
O1 C14 1.449(8)
O2 C22 1.364(8)
O2 C29 1.442(8)
N1 C1 1.332(9)
N1 C5 1.395(9)
N1 H1 0.8600
N2 C16 1.327(9)
N2 C20 1.365(8)
N2 H2 0.8600
C7 C8 1.348(10)
C7 C6 1.410(9)
C11 C6 1.389(9)
C11 C12 1.443(10)
C11 C10 1.405(10)
C19 C18 1.389(11)
C19 C20 1.417(10)
C19 C28 1.432(11)
C5 C4 1.399(9)
C5 C6 1.463(9)
C22 C21 1.421(9)
C22 C23 1.376(10)
C4 C3 1.381(10)
C4 C13 1.414(10)
C20 C21 1.437(10)
C18 C17 1.373(11)
C18 H18 0.9300
C1 C2 1.381(10)
C1 H1A 0.9300
C13 C12 1.359(11)
C13 H13 0.9300
C21 C26 1.425(10)
C26 C25 1.398(11)
C26 C27 1.426(11)
C10 C9 1.373(11)
C10 H10 0.9300
C3 C2 1.392(11)
C3 H3 0.9300
C8 C9 1.381(11)
C8 H8 0.9300
C9 H9 0.9300
C17 C16 1.378(11)
C17 H17 0.9300
C2 H2A 0.9300
C14 H14A 0.9600
C14 H14B 0.9600
C14 H14C 0.9600
C29 H29A 0.9600
C29 H29B 0.9600
C29 H29C 0.9600
C12 H12 0.9300
C16 H16 0.9300
C25 C24 1.376(11)
C25 H25 0.9300
C23 C24 1.401(11)
C23 H23 0.9300
C28 C27 1.326(12)
C28 H28 0.9300
C27 H27 0.9300
C24 H24 0.9300

loop_
_geom_hbond_atom_site_label_D
_geom_hbond_atom_site_label_H
_geom_hbond_atom_site_label_A
_geom_hbond_site_symmetry_A
_geom_hbond_distance_DH
_geom_hbond_distance_HA
_geom_hbond_distance_DA
_geom_hbond_angle_DHA
N1 H1 O1 . 0.86 1.95 2.612(7) 133
N1 H1 Cl1 1_565 0.86 2.68 3.319(6) 132
N2 H2 O2 . 0.86 1.93 2.598(7) 134
N2 H2 Cl2 1_655 0.86 2.84 3.472(6) 132
